data_4347414
loop_
_publ_author_name
'Fu, Hong-Ru'
'Zhang, Jian'

_publ_section_title
;
 Selective Sorption of Light Hydrocarbons on a Family of Metal-Organic
 Frameworks with Different Imidazolate Pillars.
;
_journal_issue 8
_journal_name_full 'Inorganic chemistry'
_journal_page_first 3928
_journal_page_last 3932
_journal_paper_doi 10.1021/acs.inorgchem.6b00136
_journal_volume 55
_journal_year 2016
_chemical_formula_sum 'C16 H8 N2 O3 Zn'
_chemical_formula_weight 341.63
_space_group_IT_number 15
_space_group_name_Hall '-C 2yc'
_space_group_name_H-M_alt 'C 1 2/c 1'
_symmetry_cell_setting monoclinic
_symmetry_space_group_name_H-M 'C 1 2/c 1'
_atom_sites_solution_hydrogens geom
_atom_sites_solution_primary direct
_atom_sites_solution_secondary difmap
_audit_creation_method SHELXL-97
_audit_update_record
;   
2015-12-06 deposited with the CCDC.
2015-12-07 downloaded from the CCDC.
;
_cell_angle_alpha 90.00
_cell_angle_beta 98.180(4)
_cell_angle_gamma 90.00
_cell_formula_units_Z 8
_cell_length_a 16.6016(8)
_cell_length_b 28.6210(12)
_cell_length_c 9.2204(4)
_cell_measurement_reflns_used 3155
_cell_measurement_temperature 100(2)
_cell_measurement_theta_max 71.8090
_cell_measurement_theta_min 3.0500
_cell_volume 4336.5(3)
_computing_cell_refinement 'Bruker FRAMBO'
_computing_data_collection 'Bruker FRAMBO'
_computing_data_reduction 'Bruker SAINT'
_computing_molecular_graphics 'Bruker SHELXTL'
_computing_publication_material 'Bruker SHELXTL'
_computing_structure_refinement 'SHELXL-97 (Sheldrick, 1997)'
_computing_structure_solution 'SHELXS-97 (Sheldrick, 1990)'
_diffrn_ambient_temperature 100(2)
_diffrn_detector_area_resol_mean none
_diffrn_measured_fraction_theta_full 0.968
_diffrn_measured_fraction_theta_max 0.968
_diffrn_measurement_device_type 'multiwire proportional'
_diffrn_measurement_method 'phi and omega scans'
_diffrn_radiation_source 'fine-focus sealed tube'
_diffrn_radiation_type CuK\a
_diffrn_radiation_wavelength 1.54178
_diffrn_reflns_av_R_equivalents 0.0363
_diffrn_reflns_av_sigmaI/netI 0.0388
_diffrn_reflns_limit_h_max 18
_diffrn_reflns_limit_h_min -20
_diffrn_reflns_limit_k_max 35
_diffrn_reflns_limit_k_min -32
_diffrn_reflns_limit_l_max 11
_diffrn_reflns_limit_l_min -9
_diffrn_reflns_number 8385
_diffrn_reflns_theta_full 74.37
_diffrn_reflns_theta_max 74.37
_diffrn_reflns_theta_min 3.10
_diffrn_standards_decay_% none
_diffrn_standards_interval_count none
_diffrn_standards_interval_time none
_diffrn_standards_number none
_exptl_absorpt_coefficient_mu 1.659
_exptl_absorpt_correction_T_max 0.793
_exptl_absorpt_correction_T_min 0.779
_exptl_crystal_colour colorness
_exptl_crystal_density_diffrn 1.047
_exptl_crystal_density_method 'not measured'
_exptl_crystal_description block
_exptl_crystal_F_000 1376
_exptl_crystal_size_max 0.18
_exptl_crystal_size_mid 0.16
_exptl_crystal_size_min 0.14
_platon_squeeze_details
;
;
_refine_diff_density_max 0.855
_refine_diff_density_min -1.505
_refine_diff_density_rms 0.112
_refine_ls_extinction_method none
_refine_ls_goodness_of_fit_ref 1.097
_refine_ls_hydrogen_treatment mixed
_refine_ls_matrix_type full
_refine_ls_number_parameters 233
_refine_ls_number_reflns 4296
_refine_ls_number_restraints 584
_refine_ls_restrained_S_all 1.179
_refine_ls_R_factor_all 0.0859
_refine_ls_R_factor_gt 0.0749
_refine_ls_shift/su_max 0.005
_refine_ls_shift/su_mean 0.000
_refine_ls_structure_factor_coef Fsqd
_refine_ls_weighting_details 'calc w=1/[\s^2^(Fo^2^)+(0.1670P)^2^+1.9710P] where P=(Fo^2^+2Fc^2^)/3'
_refine_ls_weighting_scheme calc
_refine_ls_wR_factor_gt 0.2288
_refine_ls_wR_factor_ref 0.2450
_reflns_number_gt 3412
_reflns_number_total 4439
_reflns_threshold_expression >2sigma(I)
_cod_data_source_file ic6b00136_si_002.cif
_cod_data_source_block 1-eim
_cod_original_sg_symbol_H-M C2/c
_cod_database_code 4347414

loop_
_symmetry_equiv_pos_as_xyz
'x, y, z'
'-x, y, -z+1/2'
'x+1/2, y+1/2, z'
'-x+1/2, y+1/2, -z+1/2'
'-x, -y, -z'
'x, -y, z-1/2'
'-x+1/2, -y+1/2, -z'
'x+1/2, -y+1/2, z-1/2'

loop_
_atom_site_label
_atom_site_type_symbol
_atom_site_fract_x
_atom_site_fract_y
_atom_site_fract_z
_atom_site_U_iso_or_equiv
_atom_site_adp_type
_atom_site_occupancy
_atom_site_symmetry_multiplicity
_atom_site_calc_flag
_atom_site_refinement_flags
Zn1 Zn 0.00993(3) 0.22892(2) 0.42894(6) 0.0514(3) Uani 1 1 d U
O1 O 0.1174(2) 0.21078(15) 0.3855(5) 0.0757(11) Uani 1 1 d .
O2 O 0.0756(2) 0.18685(14) 0.1567(4) 0.0695(9) Uani 1 1 d .
O3 O 0.5118(2) -0.20653(11) 0.1334(4) 0.0584(8) Uani 1 1 d .
N4 N 0.5000 0.1586(3) 0.2500 0.114(3) Uani 1 2 d SU
H4A H 0.5444 0.1737 0.2454 0.137 Uiso 0.50 1 calc PR
H4B H 0.4556 0.1737 0.2546 0.137 Uiso 0.50 1 calc PR
N3 N 0.3536(7) 0.0161(4) 0.2645(14) 0.088(2) Uani 0.50 1 d PU
H3A H 0.3521 -0.0140 0.2642 0.105 Uiso 0.50 1 calc PR
H3B H 0.3098 0.0318 0.2691 0.105 Uiso 0.50 1 calc PR
N2 N 0.0371(6) 0.2272(3) 0.6383(9) 0.0595(15) Uani 0.50 1 d PU
N1 N -0.0282(6) 0.2274(3) 0.6238(10) 0.0652(16) Uani 0.50 1 d PU
C19 C 0.0000 0.2281(3) 0.7500 0.0668(14) Uani 1 2 d SU
C21 C 0.1587(17) 0.2119(9) 0.799(3) 0.076(3) Uiso 0.25 1 d PU
C14 C 0.5305(3) -0.10980(16) 0.1387(5) 0.0531(9) Uani 1 1 d U
H14 H 0.5506 -0.1258 0.0638 0.064 Uiso 1 1 calc R
C22 C 0.1577(16) 0.2492(9) 0.895(3) 0.078(3) Uiso 0.25 1 d PU
C8 C 0.5000 0.1127(3) 0.2500 0.0611(13) Uani 1 2 d SU
C10 C 0.4280(3) 0.03966(17) 0.2575(5) 0.0566(9) Uani 1 1 d U
C16 C 0.5000 -0.1865(2) 0.2500 0.0498(11) Uani 1 2 d SU
C12 C 0.5000 -0.0370(2) 0.2500 0.0504(11) Uani 1 2 d SU
C9 C 0.4277(3) 0.08884(16) 0.2575(5) 0.0575(9) Uani 1 1 d U
C13 C 0.5307(3) -0.06198(16) 0.1400(5) 0.0549(9) Uani 1 1 d U
H13 H 0.5517 -0.0458 0.0662 0.066 Uiso 1 1 calc R
C1 C 0.1277(3) 0.18907(17) 0.2722(6) 0.0622(10) Uani 1 1 d U
C15 C 0.5000 -0.1346(2) 0.2500 0.0485(11) Uani 1 2 d SU
C5 C 0.3510(3) 0.11450(17) 0.2639(6) 0.0602(10) Uani 1 1 d U
C11 C 0.5000 0.0149(2) 0.2500 0.0526(11) Uani 1 2 d SU
C6 C 0.3429(4) 0.1471(2) 0.3722(7) 0.0796(13) Uani 1 1 d U
H6 H 0.3867 0.1528 0.4449 0.096 Uiso 1 1 calc R
C4 C 0.2838(3) 0.1063(2) 0.1577(7) 0.0700(11) Uani 1 1 d U
H4 H 0.2872 0.0842 0.0850 0.084 Uiso 1 1 calc R
C2 C 0.2057(3) 0.16347(17) 0.2702(6) 0.0623(10) Uani 1 1 d U
C7 C 0.2711(4) 0.1711(2) 0.3737(8) 0.0806(13) Uani 1 1 d U
H7 H 0.2673 0.1930 0.4471 0.097 Uiso 1 1 calc R
C3 C 0.2122(3) 0.1308(2) 0.1601(7) 0.0738(12) Uani 1 1 d U
H3 H 0.1681 0.1255 0.0878 0.089 Uiso 1 1 calc R
C20 C 0.0991(9) 0.2448(6) 0.8164(17) 0.0851(19) Uani 0.50 1 d PU
C17 C 0.1143(9) 0.2171(5) 0.7211(16) 0.0834(19) Uani 0.50 1 d PU
C18 C -0.1075(8) 0.2143(5) 0.6643(15) 0.079(2) Uani 0.50 1 d PU

loop_
_atom_site_aniso_label
_atom_site_aniso_U_11
_atom_site_aniso_U_22
_atom_site_aniso_U_33
_atom_site_aniso_U_23
_atom_site_aniso_U_13
_atom_site_aniso_U_12
Zn1 0.0568(4) 0.0600(4) 0.0371(4) 0.0000(2) 0.0056(3) 0.0012(2)
O1 0.0530(18) 0.078(2) 0.092(3) -0.022(2) -0.0044(17) 0.0116(16)
O2 0.0564(18) 0.073(2) 0.079(2) 0.0070(17) 0.0083(16) 0.0100(16)
O3 0.073(2) 0.0535(16) 0.0504(17) -0.0041(13) 0.0150(14) -0.0013(14)
N4 0.125(6) 0.075(2) 0.141(6) 0.000 0.016(5) 0.000
N3 0.076(5) 0.087(5) 0.100(6) 0.001(5) 0.011(5) 0.007(4)
N2 0.063(3) 0.073(3) 0.043(3) -0.002(2) 0.010(3) -0.001(3)
N1 0.066(3) 0.078(3) 0.053(3) 0.005(3) 0.014(3) 0.009(3)
C19 0.081(3) 0.078(3) 0.047(3) 0.000 0.025(2) 0.000
C14 0.058(2) 0.058(2) 0.045(2) -0.0010(16) 0.0121(16) -0.0021(17)
C8 0.051(3) 0.073(2) 0.059(3) 0.000 0.007(2) 0.000
C10 0.0512(19) 0.060(2) 0.058(2) -0.0010(17) 0.0060(16) -0.0003(16)
C16 0.048(3) 0.056(3) 0.045(3) 0.000 0.003(2) 0.000
C12 0.048(2) 0.055(2) 0.048(2) 0.000 0.006(2) 0.000
C9 0.0505(19) 0.0592(19) 0.062(2) -0.0017(17) 0.0069(16) 0.0044(16)
C13 0.060(2) 0.059(2) 0.049(2) 0.0014(16) 0.0157(17) -0.0010(17)
C1 0.051(2) 0.060(2) 0.075(3) 0.004(2) 0.0100(19) 0.0015(18)
C15 0.048(2) 0.055(3) 0.042(2) 0.000 0.005(2) 0.000
C5 0.0511(19) 0.0592(19) 0.070(2) 0.0007(18) 0.0084(17) 0.0025(16)
C11 0.053(2) 0.055(2) 0.050(2) 0.000 0.008(2) 0.000
C6 0.064(2) 0.084(3) 0.086(3) -0.019(2) -0.007(2) 0.013(2)
C4 0.059(2) 0.077(2) 0.073(2) -0.008(2) 0.0041(19) 0.006(2)
C2 0.049(2) 0.060(2) 0.078(3) 0.0012(19) 0.0088(19) 0.0036(17)
C7 0.065(2) 0.079(3) 0.094(3) -0.018(2) -0.002(2) 0.012(2)
C3 0.058(2) 0.082(3) 0.079(3) -0.005(2) 0.002(2) 0.010(2)
C20 0.080(4) 0.094(4) 0.085(4) 0.014(3) 0.026(3) 0.010(3)
C17 0.079(4) 0.101(4) 0.073(4) 0.018(3) 0.020(3) 0.012(3)
C18 0.072(4) 0.093(4) 0.074(4) -0.001(4) 0.017(4) -0.004(4)

loop_
_atom_type_symbol
_atom_type_description
_atom_type_scat_dispersion_real
_atom_type_scat_dispersion_imag
_atom_type_scat_source
C C 0.0180 0.0090 'International Tables Vol C Tables 4.2.6.8 and 6.1.1.4'
H H 0.0000 0.0000 'International Tables Vol C Tables 4.2.6.8 and 6.1.1.4'
N N 0.0310 0.0180 'International Tables Vol C Tables 4.2.6.8 and 6.1.1.4'
O O 0.0490 0.0320 'International Tables Vol C Tables 4.2.6.8 and 6.1.1.4'
Zn Zn -1.5490 0.6780 'International Tables Vol C Tables 4.2.6.8 and 6.1.1.4'

loop_
_geom_angle_atom_site_label_1
_geom_angle_atom_site_label_2
_geom_angle_atom_site_label_3
_geom_angle
_geom_angle_site_symmetry_1
_geom_angle_site_symmetry_3
N2 Zn1 O2 116.5(3) . 2
N2 Zn1 O1 96.2(3) . .
O2 Zn1 O1 112.82(16) 2 .
N2 Zn1 O3 109.1(3) . 4
O2 Zn1 O3 111.92(16) 2 4
O1 Zn1 O3 109.10(18) . 4
N2 Zn1 N1 31.8(4) . .
O2 Zn1 N1 92.6(3) 2 .
O1 Zn1 N1 126.6(3) . .
O3 Zn1 N1 102.6(3) 4 .
N2 Zn1 Zn1 172.1(3) . 2
O2 Zn1 Zn1 68.08(12) 2 2
O1 Zn1 Zn1 75.94(14) . 2
O3 Zn1 Zn1 73.45(10) 4 2
N1 Zn1 Zn1 155.9(3) . 2
C1 O1 Zn1 122.8(3) . .
C1 O2 Zn1 132.8(4) . 2
C16 O3 Zn1 129.7(3) . 4_545
C8 N4 H4A 120.0 . .
C8 N4 H4B 120.0 . .
H4A N4 H4B 120.0 . .
C10 N3 H3A 120.0 . .
C10 N3 H3B 120.0 . .
H3A N3 H3B 120.0 . .
C19 N2 C19 0.0 . 2_556
C19 N2 C17 94.2(8) . .
C19 N2 C17 94.2(8) 2_556 .
C19 N2 Zn1 137.9(6) . .
C19 N2 Zn1 137.9(6) 2_556 .
C17 N2 Zn1 127.5(8) . .
C19 N1 C19 0.0 . 2_556
C19 N1 C18 89.9(8) . .
C19 N1 C18 89.9(8) 2_556 .
C19 N1 Zn1 138.7(7) . .
C19 N1 Zn1 138.7(7) 2_556 .
C18 N1 Zn1 130.4(8) . .
C19 C19 N1 0(10) 2_556 .
C19 C19 N1 0(10) 2_556 2_556
N1 C19 N1 178.0(12) . 2_556
C19 C19 N2 0(10) 2_556 .
N1 C19 N2 51.5(6) . .
N1 C19 N2 128.5(6) 2_556 .
C19 C19 N2 0(10) 2_556 2_556
N1 C19 N2 128.5(6) . 2_556
N1 C19 N2 51.5(6) 2_556 2_556
N2 C19 N2 177.6(10) . 2_556
C19 C19 C20 0(10) 2_556 .
N1 C19 C20 124.7(7) . .
N1 C19 C20 55.9(7) 2_556 .
N2 C19 C20 75.4(6) . .
N2 C19 C20 105.3(6) 2_556 .
C19 C19 C20 0(10) 2_556 2_556
N1 C19 C20 55.9(7) . 2_556
N1 C19 C20 124.7(7) 2_556 2_556
N2 C19 C20 105.3(6) . 2_556
N2 C19 C20 75.4(6) 2_556 2_556
C20 C19 C20 148.2(12) . 2_556
C18 C21 C20 39.7(15) 2_556 .
C13 C14 C15 120.1(4) . .
C13 C14 H14 120.0 . .
C15 C14 H14 120.0 . .
C20 C22 C18 40.8(13) . 2_556
N4 C8 C9 119.4(3) . 2_655
N4 C8 C9 119.4(3) . .
C9 C8 C9 121.2(7) 2_655 .
C11 C10 C9 120.6(4) . .
C11 C10 N3 121.1(6) . .
C9 C10 N3 118.3(6) . .
O3 C16 O3 125.7(6) 2_655 .
O3 C16 C15 117.1(3) 2_655 .
O3 C16 C15 117.1(3) . .
C13 C12 C13 118.3(6) . 2_655
C13 C12 C11 120.8(3) . .
C13 C12 C11 120.8(3) 2_655 .
C8 C9 C10 119.2(5) . .
C8 C9 C5 120.8(5) . .
C10 C9 C5 120.0(4) . .
C14 C13 C12 121.2(4) . .
C14 C13 H13 119.4 . .
C12 C13 H13 119.4 . .
O1 C1 O2 124.5(5) . .
O1 C1 C2 118.6(5) . .
O2 C1 C2 116.9(5) . .
C14 C15 C14 119.1(6) 2_655 .
C14 C15 C16 120.5(3) 2_655 .
C14 C15 C16 120.5(3) . .
C6 C5 C4 118.0(5) . .
C6 C5 C9 122.3(5) . .
C4 C5 C9 119.7(5) . .
C10 C11 C10 119.1(6) . 2_655
C10 C11 C12 120.4(3) . .
C10 C11 C12 120.4(3) 2_655 .
C7 C6 C5 121.0(5) . .
C7 C6 H6 119.5 . .
C5 C6 H6 119.5 . .
C3 C4 C5 120.4(5) . .
C3 C4 H4 119.8 . .
C5 C4 H4 119.8 . .
C7 C2 C3 118.9(5) . .
C7 C2 C1 121.4(5) . .
C3 C2 C1 119.7(5) . .
C2 C7 C6 121.2(6) . .
C2 C7 H7 119.4 . .
C6 C7 H7 119.4 . .
C4 C3 C2 120.5(5) . .
C4 C3 H3 119.8 . .
C2 C3 H3 119.8 . .
C18 C20 C22 84(2) 2_556 .
C18 C20 C21 43.3(15) 2_556 .
C22 C20 C21 65.7(19) . .
C18 C20 N1 72.8(13) 2_556 2_556
C22 C20 N1 117.7(19) . 2_556
C21 C20 N1 116.0(16) . 2_556
C18 C20 C19 85.2(15) 2_556 .
C22 C20 C19 159.9(19) . .
C21 C20 C19 115.3(16) . .
N1 C20 C19 42.7(6) 2_556 .
C18 C20 C19 85.2(15) 2_556 2_556
C22 C20 C19 159.9(19) . 2_556
C21 C20 C19 115.3(16) . 2_556
N1 C20 C19 42.7(6) 2_556 2_556
C19 C20 C19 0.0(5) . 2_556
C18 C17 N2 109.1(13) 2_556 .
C17 C18 N1 116.9(14) 2_556 .

loop_
_geom_bond_atom_site_label_1
_geom_bond_atom_site_label_2
_geom_bond_distance
_geom_bond_site_symmetry_2
Zn1 N2 1.920(8) .
Zn1 O2 1.941(4) 2
Zn1 O1 1.953(4) .
Zn1 O3 1.953(3) 4
Zn1 N1 1.988(9) .
Zn1 Zn1 3.2692(11) 2
O1 C1 1.248(7) .
O2 C1 1.275(7) .
O2 Zn1 1.941(4) 2
O3 C16 1.259(4) .
O3 Zn1 1.953(3) 4_545
N4 C8 1.315(12) .
N4 H4A 0.8600 .
N4 H4B 0.8600 .
N3 C10 1.418(12) .
N3 H3A 0.8600 .
N3 H3B 0.8600 .
N2 C19 1.273(9) .
N2 C19 1.273(9) 2_556
N2 C17 1.424(17) .
N1 C19 1.191(10) .
N1 C19 1.191(10) 2_556
N1 C18 1.467(16) .
C19 C19 0.000(16) 2_556
C19 N1 1.191(10) 2_556
C19 N2 1.273(9) 2_556
C19 C20 1.738(16) .
C19 C20 1.738(16) 2_556
C21 C18 0.96(3) 2_556
C21 C20 1.39(3) .
C14 C13 1.369(6) .
C14 C15 1.401(5) .
C14 H14 0.9300 .
C22 C20 1.13(3) .
C22 C18 1.36(3) 2_556
C8 C9 1.391(6) 2_655
C8 C9 1.391(6) .
C10 C11 1.400(6) .
C10 C9 1.407(7) .
C16 O3 1.259(4) 2_655
C16 C15 1.484(8) .
C12 C13 1.396(5) .
C12 C13 1.396(5) 2_655
C12 C11 1.484(8) .
C9 C5 1.478(6) .
C13 H13 0.9300 .
C1 C2 1.490(7) .
C15 C14 1.401(5) 2_655
C5 C6 1.386(8) .
C5 C4 1.396(7) .
C11 C10 1.400(6) 2_655
C6 C7 1.379(8) .
C6 H6 0.9300 .
C4 C3 1.383(8) .
C4 H4 0.9300 .
C2 C7 1.357(8) .
C2 C3 1.396(8) .
C7 H7 0.9300 .
C3 H3 0.9300 .
C20 C18 0.896(18) 2_556
C20 N1 1.456(17) 2_556
C20 C19 1.738(16) 2_556
C17 C18 1.082(19) 2_556
C18 C17 1.082(19) 2_556

loop_
_geom_torsion_atom_site_label_1
_geom_torsion_atom_site_label_2
_geom_torsion_atom_site_label_3
_geom_torsion_atom_site_label_4
_geom_torsion
_geom_torsion_site_symmetry_1
_geom_torsion_site_symmetry_4
N2 Zn1 O1 C1 150.8(5) . .
O2 Zn1 O1 C1 28.6(5) 2 .
O3 Zn1 O1 C1 -96.4(5) 4 .
N1 Zn1 O1 C1 140.6(5) . .
Zn1 Zn1 O1 C1 -29.8(4) 2 .
O2 Zn1 N2 C19 -48.4(11) 2 .
O1 Zn1 N2 C19 -167.8(10) . .
O3 Zn1 N2 C19 79.5(10) 4 .
N1 Zn1 N2 C19 -3.4(9) . .
Zn1 Zn1 N2 C19 -172.6(11) 2 .
O2 Zn1 N2 C19 -48.4(11) 2 2_556
O1 Zn1 N2 C19 -167.8(10) . 2_556
O3 Zn1 N2 C19 79.5(10) 4 2_556
N1 Zn1 N2 C19 -3.4(9) . 2_556
Zn1 Zn1 N2 C19 -172.6(11) 2 2_556
O2 Zn1 N2 C17 121.4(10) 2 .
O1 Zn1 N2 C17 2.1(10) . .
O3 Zn1 N2 C17 -110.7(10) 4 .
N1 Zn1 N2 C17 166.4(14) . .
Zn1 Zn1 N2 C17 -3(3) 2 .
N2 Zn1 N1 C19 3.7(9) . .
O2 Zn1 N1 C19 144.5(11) 2 .
O1 Zn1 N1 C19 23.3(13) . .
O3 Zn1 N1 C19 -102.4(11) 4 .
Zn1 Zn1 N1 C19 -179.9(7) 2 .
N2 Zn1 N1 C19 3.7(9) . 2_556
O2 Zn1 N1 C19 144.5(11) 2 2_556
O1 Zn1 N1 C19 23.3(13) . 2_556
O3 Zn1 N1 C19 -102.4(11) 4 2_556
Zn1 Zn1 N1 C19 -179.9(7) 2 2_556
N2 Zn1 N1 C18 -160.8(14) . .
O2 Zn1 N1 C18 -20.0(11) 2 .
O1 Zn1 N1 C18 -141.2(10) . .
O3 Zn1 N1 C18 93.1(10) 4 .
Zn1 Zn1 N1 C18 15.6(15) 2 .
C18 N1 C19 C19 0.00(10) . 2_556
Zn1 N1 C19 C19 0.0(5) . 2_556
C19 N1 C19 N1 0(100) 2_556 2_556
C18 N1 C19 N1 75.2(7) . 2_556
Zn1 N1 C19 N1 -93.0(10) . 2_556
C19 N1 C19 N2 0(100) 2_556 .
C18 N1 C19 N2 164.5(11) . .
Zn1 N1 C19 N2 -3.8(9) . .
C19 N1 C19 N2 0(100) 2_556 2_556
C18 N1 C19 N2 -12.5(13) . 2_556
Zn1 N1 C19 N2 179.3(8) . 2_556
C19 N1 C19 C20 0(100) 2_556 .
C18 N1 C19 C20 -176.0(11) . .
Zn1 N1 C19 C20 15.7(17) . .
C19 N1 C19 C20 0(100) 2_556 2_556
C18 N1 C19 C20 -34.8(8) . 2_556
Zn1 N1 C19 C20 156.9(14) . 2_556
C17 N2 C19 C19 0.00(12) . 2_556
Zn1 N2 C19 C19 0.0(3) . 2_556
C19 N2 C19 N1 0(100) 2_556 .
C17 N2 C19 N1 -168.1(11) . .
Zn1 N2 C19 N1 3.9(10) . .
C19 N2 C19 N1 0(100) 2_556 2_556
C17 N2 C19 N1 9.4(13) . 2_556
Zn1 N2 C19 N1 -178.7(8) . 2_556
C19 N2 C19 N2 0(100) 2_556 2_556
C17 N2 C19 N2 -78.4(7) . 2_556
Zn1 N2 C19 N2 93.5(10) . 2_556
C19 N2 C19 C20 0(100) 2_556 .
C17 N2 C19 C20 28.4(9) . .
Zn1 N2 C19 C20 -159.6(11) . .
C19 N2 C19 C20 0(100) 2_556 2_556
C17 N2 C19 C20 175.5(9) . 2_556
Zn1 N2 C19 C20 -12.6(13) . 2_556
Zn1 O3 C16 O3 17.1(2) 4_545 2_655
Zn1 O3 C16 C15 -162.9(2) 4_545 .
N4 C8 C9 C10 -180.0(3) . .
C9 C8 C9 C10 0.0(3) 2_655 .
N4 C8 C9 C5 0.6(5) . .
C9 C8 C9 C5 -179.4(5) 2_655 .
C11 C10 C9 C8 0.0(7) . .
N3 C10 C9 C8 -179.7(6) . .
C11 C10 C9 C5 179.4(4) . .
N3 C10 C9 C5 -0.3(9) . .
C15 C14 C13 C12 -0.8(6) . .
C13 C12 C13 C14 0.4(3) 2_655 .
C11 C12 C13 C14 -179.6(3) . .
Zn1 O1 C1 O2 19.3(8) . .
Zn1 O1 C1 C2 -160.2(4) . .
Zn1 O2 C1 O1 28.4(8) 2 .
Zn1 O2 C1 C2 -152.2(4) 2 .
C13 C14 C15 C14 0.4(3) . 2_655
C13 C14 C15 C16 -179.6(3) . .
O3 C16 C15 C14 -14.5(3) 2_655 2_655
O3 C16 C15 C14 165.5(3) . 2_655
O3 C16 C15 C14 165.4(3) 2_655 .
O3 C16 C15 C14 -14.5(3) . .
C8 C9 C5 C6 -56.9(7) . .
C10 C9 C5 C6 123.7(6) . .
C8 C9 C5 C4 122.7(5) . .
C10 C9 C5 C4 -56.6(7) . .
C9 C10 C11 C10 0.0(3) . 2_655
N3 C10 C11 C10 179.7(7) . 2_655
C9 C10 C11 C12 -180.0(3) . .
N3 C10 C11 C12 -0.3(7) . .
C13 C12 C11 C10 126.4(3) . .
C13 C12 C11 C10 -53.6(3) 2_655 .
C13 C12 C11 C10 -53.6(3) . 2_655
C13 C12 C11 C10 126.4(3) 2_655 2_655
C4 C5 C6 C7 -0.9(10) . .
C9 C5 C6 C7 178.8(6) . .
C6 C5 C4 C3 1.2(9) . .
C9 C5 C4 C3 -178.4(5) . .
O1 C1 C2 C7 -14.1(8) . .
O2 C1 C2 C7 166.3(6) . .
O1 C1 C2 C3 165.8(5) . .
O2 C1 C2 C3 -13.7(8) . .
C3 C2 C7 C6 -0.5(10) . .
C1 C2 C7 C6 179.5(6) . .
C5 C6 C7 C2 0.5(11) . .
C5 C4 C3 C2 -1.2(10) . .
C7 C2 C3 C4 0.8(9) . .
C1 C2 C3 C4 -179.1(5) . .
C18 C22 C20 C21 -41.2(17) 2_556 .
C18 C22 C20 N1 66.7(17) 2_556 2_556
C18 C22 C20 C19 56(5) 2_556 .
C18 C22 C20 C19 56(5) 2_556 2_556
C18 C21 C20 C22 107(3) 2_556 .
C18 C21 C20 N1 -3(2) 2_556 2_556
C18 C21 C20 C19 -50(2) 2_556 .
C18 C21 C20 C19 -50(2) 2_556 2_556
C19 C19 C20 C18 0.00(3) 2_556 2_556
N1 C19 C20 C18 -108.0(14) . 2_556
N1 C19 C20 C18 69.7(13) 2_556 2_556
N2 C19 C20 C18 -92.3(13) . 2_556
N2 C19 C20 C18 85.3(14) 2_556 2_556
C20 C19 C20 C18 172.1(13) 2_556 2_556
C19 C19 C20 C22 0.0(6) 2_556 .
N1 C19 C20 C22 -164(5) . .
N1 C19 C20 C22 14(6) 2_556 .
N2 C19 C20 C22 -148(6) . .
N2 C19 C20 C22 29(6) 2_556 .
C20 C19 C20 C22 116(6) 2_556 .
C19 C19 C20 C21 0.00(7) 2_556 .
N1 C19 C20 C21 -76.0(18) . .
N1 C19 C20 C21 101.8(18) 2_556 .
N2 C19 C20 C21 -60.3(16) . .
N2 C19 C20 C21 117.3(16) 2_556 .
C20 C19 C20 C21 -155.8(16) 2_556 .
C19 C19 C20 N1 0.0(3) 2_556 2_556
N1 C19 C20 N1 -177.7(13) . 2_556
N2 C19 C20 N1 -162.1(10) . 2_556
N2 C19 C20 N1 15.6(9) 2_556 2_556
C20 C19 C20 N1 102.4(7) 2_556 2_556
N1 C19 C20 C19 0(100) . 2_556
N1 C19 C20 C19 0(100) 2_556 2_556
N2 C19 C20 C19 0(100) . 2_556
N2 C19 C20 C19 0(100) 2_556 2_556
C20 C19 C20 C19 0(100) 2_556 2_556
C19 N2 C17 C18 0.8(16) . 2_556
C19 N2 C17 C18 0.8(16) 2_556 2_556
Zn1 N2 C17 C18 -172.4(12) . 2_556
C19 N1 C18 C17 11.6(17) . 2_556
C19 N1 C18 C17 11.6(17) 2_556 2_556
Zn1 N1 C18 C17 -178.6(13) . 2_556

loop_
_platon_squeeze_void_nr
_platon_squeeze_void_average_x
_platon_squeeze_void_average_y
_platon_squeeze_void_average_z
_platon_squeeze_void_volume
_platon_squeeze_void_count_electrons
1 -0.088 0.000 -0.062 913.1 120.1
2 0.412 0.500 -0.025 913.1 120.1
